data_4067890
loop_
_publ_author_name
'Liu, Bo'
'Liu, Xiaolong'
'Chen, Chao'
'Chen, Congyan'
'Chen, Wanzhi'

_publ_section_title
;
 Carbene Transfer Reactivities of Nickel(II)--N-Heterocyclic Carbene
 Complexes and Their Applications in the Synthesis of Metal--NHC Complexes
;
_journal_issue 1
_journal_name_full Organometallics
_journal_page_first 282
_journal_paper_doi 10.1021/om200881s
_journal_volume 31
_journal_year 2012
_chemical_formula_sum 'C29 H27 Cl F6 N9 P Pt'
_chemical_formula_weight 877.11
_chemical_name_systematic
; 
 ? 
;
_space_group_IT_number 2
_symmetry_cell_setting triclinic
_symmetry_space_group_name_Hall '-P 1'
_symmetry_space_group_name_H-M 'P -1'
_atom_sites_solution_hydrogens geom
_atom_sites_solution_primary direct
_atom_sites_solution_secondary difmap
_audit_creation_method SHELXL-97
_cell_angle_alpha 107.726(4)
_cell_angle_beta 93.539(4)
_cell_angle_gamma 97.858(4)
_cell_formula_units_Z 2
_cell_length_a 11.4204(5)
_cell_length_b 11.9366(5)
_cell_length_c 12.5818(5)
_cell_measurement_reflns_used 5411
_cell_measurement_temperature 293(2)
_cell_measurement_theta_max 29.3316
_cell_measurement_theta_min 2.8112
_cell_volume 1608.65(12)
_computing_cell_refinement 'Bruker FRAMBO'
_computing_data_collection 'Bruker FRAMBO'
_computing_data_reduction 'Bruker SAINT'
_computing_molecular_graphics 'Bruker SHELXTL'
_computing_publication_material 'Bruker SHELXTL'
_computing_structure_refinement 'SHELXL-97 (Sheldrick, 1997)'
_computing_structure_solution 'SHELXS-97 (Sheldrick, 1990)'
_diffrn_ambient_temperature 293(2)
_diffrn_measured_fraction_theta_full 0.998
_diffrn_measured_fraction_theta_max 0.998
_diffrn_measurement_device_type 'multiwire proportional'
_diffrn_measurement_method 'phi and omega scans'
_diffrn_radiation_monochromator graphite
_diffrn_radiation_source 'fine-focus sealed tube'
_diffrn_radiation_type MoK\a
_diffrn_radiation_wavelength 0.71073
_diffrn_reflns_av_R_equivalents 0.0425
_diffrn_reflns_av_sigmaI/netI 0.0577
_diffrn_reflns_limit_h_max 11
_diffrn_reflns_limit_h_min -13
_diffrn_reflns_limit_k_max 14
_diffrn_reflns_limit_k_min -14
_diffrn_reflns_limit_l_max 14
_diffrn_reflns_limit_l_min -14
_diffrn_reflns_number 12402
_diffrn_reflns_theta_full 25.00
_diffrn_reflns_theta_max 25.00
_diffrn_reflns_theta_min 2.82
_exptl_absorpt_coefficient_mu 4.566
_exptl_absorpt_correction_T_max 0.6103
_exptl_absorpt_correction_T_min 0.2501
_exptl_absorpt_correction_type multi-scan
_exptl_absorpt_process_details sadabs
_exptl_crystal_colour colorless
_exptl_crystal_density_diffrn 1.811
_exptl_crystal_density_method 'not measured'
_exptl_crystal_description block
_exptl_crystal_F_000 856
_exptl_crystal_size_max 0.42
_exptl_crystal_size_mid 0.25
_exptl_crystal_size_min 0.12
_refine_diff_density_max 0.643
_refine_diff_density_min -0.993
_refine_diff_density_rms 0.130
_refine_ls_extinction_method none
_refine_ls_goodness_of_fit_ref 1.025
_refine_ls_hydrogen_treatment constr
_refine_ls_matrix_type full
_refine_ls_number_parameters 425
_refine_ls_number_reflns 5655
_refine_ls_number_restraints 0
_refine_ls_restrained_S_all 1.025
_refine_ls_R_factor_all 0.0437
_refine_ls_R_factor_gt 0.0328
_refine_ls_shift/su_max 0.001
_refine_ls_shift/su_mean 0.000
_refine_ls_structure_factor_coef Fsqd
_refine_ls_weighting_details 'calc w=1/[\s^2^(Fo^2^)+(0.0302P)^2^+0.0000P] where P=(Fo^2^+2Fc^2^)/3'
_refine_ls_weighting_scheme calc
_refine_ls_wR_factor_gt 0.0660
_refine_ls_wR_factor_ref 0.0709
_reflns_number_gt 4880
_reflns_number_total 5655
_reflns_threshold_expression >2sigma(I)
_cod_data_source_file om200881s_si_002.cif
_cod_data_source_block 18
_cod_depositor_comments
;
The following automatic conversions were performed:

'_symmetry_cell_setting' value 'Triclinic' changed to 'triclinic'
according to /home/saulius/struct/CIF-dictionaries/cif_core.dic
dictionary named 'cif_core.dic' version 2.4.1 from 2010-06-29.

Automatic conversion script
Id: cif_fix_values 1715 2011-07-08 13:25:40Z adriana 
;
_cod_original_sg_symbol_H-M 'P-1   '
_cod_database_code 4067890

loop_
_symmetry_equiv_pos_as_xyz
'x, y, z'
'-x, -y, -z'

loop_
_atom_site_label
_atom_site_type_symbol
_atom_site_fract_x
_atom_site_fract_y
_atom_site_fract_z
_atom_site_U_iso_or_equiv
_atom_site_adp_type
_atom_site_occupancy
_atom_site_symmetry_multiplicity
_atom_site_calc_flag
_atom_site_refinement_flags
Pt1 Pt 0.262997(16) 0.019187(18) 0.488214(15) 0.03331(8) Uani 1 1 d .
C1 C 0.2558(4) 0.0015(4) 0.3287(4) 0.0355(12) Uani 1 1 d .
C2 C 0.3072(4) 0.0046(5) 0.1603(4) 0.0408(13) Uani 1 1 d .
C3 C 0.3678(5) 0.0197(6) 0.0717(5) 0.0597(18) Uani 1 1 d .
H3 H 0.4496 0.0448 0.0798 0.072 Uiso 1 1 calc R
C4 C 0.2983(6) -0.0051(7) -0.0291(5) 0.0654(19) Uani 1 1 d .
H4 H 0.3342 0.0044 -0.0908 0.079 Uiso 1 1 calc R
C5 C 0.1771(5) -0.0436(6) -0.0409(5) 0.0584(17) Uani 1 1 d .
H5 H 0.1344 -0.0617 -0.1110 0.070 Uiso 1 1 calc R
C6 C 0.1177(5) -0.0559(5) 0.0478(4) 0.0470(14) Uani 1 1 d .
H6 H 0.0359 -0.0807 0.0396 0.056 Uiso 1 1 calc R
C7 C 0.1857(4) -0.0297(5) 0.1496(4) 0.0377(12) Uani 1 1 d .
C8 C 0.0362(4) -0.0504(5) 0.2871(4) 0.0401(12) Uani 1 1 d .
H8A H -0.0191 -0.0902 0.2203 0.048 Uiso 1 1 calc R
H8B H 0.0125 0.0256 0.3248 0.048 Uiso 1 1 calc R
C9 C 0.0317(4) -0.1249(5) 0.3632(4) 0.0365(12) Uani 1 1 d .
C10 C -0.0443(5) -0.2236(5) 0.3614(5) 0.0463(13) Uani 1 1 d .
H10 H -0.1125 -0.2602 0.3120 0.056 Uiso 1 1 calc R
C11 C -0.0431(6) -0.3615(5) 0.4810(5) 0.0586(16) Uani 1 1 d .
H11A H 0.0237 -0.3993 0.4947 0.070 Uiso 1 1 calc R
H11B H -0.0974 -0.4188 0.4204 0.070 Uiso 1 1 calc R
C12 C -0.1056(5) -0.3280(5) 0.5852(5) 0.0460(14) Uani 1 1 d .
C13 C -0.2260(5) -0.3305(5) 0.5774(6) 0.0568(16) Uani 1 1 d .
H13 H -0.2694 -0.3515 0.5072 0.068 Uiso 1 1 calc R
C14 C -0.2836(6) -0.3021(6) 0.6732(7) 0.073(2) Uani 1 1 d .
H14 H -0.3654 -0.3028 0.6677 0.087 Uiso 1 1 calc R
C15 C -0.2191(9) -0.2726(6) 0.7768(7) 0.082(2) Uani 1 1 d .
H15 H -0.2573 -0.2546 0.8417 0.098 Uiso 1 1 calc R
C16 C -0.0982(8) -0.2699(7) 0.7840(6) 0.081(2) Uani 1 1 d .
H16 H -0.0547 -0.2493 0.8540 0.097 Uiso 1 1 calc R
C17 C -0.0412(6) -0.2969(6) 0.6893(6) 0.0633(17) Uani 1 1 d .
H17 H 0.0408 -0.2945 0.6950 0.076 Uiso 1 1 calc R
C18 C 0.4723(4) 0.0444(6) 0.3204(5) 0.0512(15) Uani 1 1 d .
H18A H 0.5232 0.0715 0.2712 0.061 Uiso 1 1 calc R
H18B H 0.4944 -0.0294 0.3261 0.061 Uiso 1 1 calc R
C19 C 0.4915(4) 0.1350(5) 0.4330(5) 0.0425(13) Uani 1 1 d .
C20 C 0.5781(5) 0.2287(6) 0.4786(5) 0.0559(17) Uani 1 1 d .
H20 H 0.6446 0.2510 0.4461 0.067 Uiso 1 1 calc R
C21 C 0.6106(6) 0.3942(6) 0.6643(6) 0.071(2) Uani 1 1 d .
H21A H 0.5523 0.4360 0.7058 0.086 Uiso 1 1 calc R
H21B H 0.6500 0.4449 0.6254 0.086 Uiso 1 1 calc R
C22 C 0.7013(5) 0.3747(5) 0.7459(5) 0.0528(15) Uani 1 1 d .
C23 C 0.8184(6) 0.4204(6) 0.7510(6) 0.0734(19) Uani 1 1 d .
H23 H 0.8429 0.4580 0.6994 0.088 Uiso 1 1 calc R
C24 C 0.9007(8) 0.4118(9) 0.8311(9) 0.107(3) Uani 1 1 d .
H24 H 0.9802 0.4445 0.8349 0.128 Uiso 1 1 calc R
C25 C 0.8648(13) 0.3552(10) 0.9046(9) 0.129(5) Uani 1 1 d .
H25 H 0.9202 0.3500 0.9596 0.154 Uiso 1 1 calc R
C26 C 0.7513(12) 0.3065(8) 0.8995(7) 0.108(3) Uani 1 1 d .
H26 H 0.7288 0.2667 0.9499 0.130 Uiso 1 1 calc R
C27 C 0.6681(7) 0.3149(6) 0.8206(6) 0.080(2) Uani 1 1 d .
H27 H 0.5892 0.2805 0.8171 0.095 Uiso 1 1 calc R
C28 C 0.6457(9) 0.6376(12) 0.0566(10) 0.162(5) Uani 1 1 d .
H28A H 0.5958 0.6674 0.0108 0.243 Uiso 1 1 calc R
H28B H 0.6202 0.6549 0.1304 0.243 Uiso 1 1 calc R
H28C H 0.6401 0.5530 0.0235 0.243 Uiso 1 1 calc R
C29 C 0.7651(8) 0.6931(8) 0.0642(6) 0.076(2) Uani 1 1 d .
Cl1 Cl 0.26305(11) 0.04478(14) 0.67988(11) 0.0500(4) Uani 1 1 d .
F1 F 0.5823(5) 0.4269(7) 0.3411(6) 0.162(3) Uani 1 1 d .
F2 F 0.7577(4) 0.3879(4) 0.3580(4) 0.0974(14) Uani 1 1 d .
F3 F 0.7234(6) 0.5226(5) 0.2762(5) 0.163(3) Uani 1 1 d .
F4 F 0.7660(6) 0.3528(8) 0.1766(5) 0.192(3) Uani 1 1 d .
F5 F 0.5879(5) 0.3951(6) 0.1565(5) 0.164(3) Uani 1 1 d .
F6 F 0.6173(7) 0.2581(5) 0.2371(5) 0.165(3) Uani 1 1 d .
N1 N 0.1173(3) -0.1035(4) 0.4511(3) 0.0345(10) Uani 1 1 d .
N2 N 0.4132(3) 0.1371(4) 0.5121(4) 0.0381(10) Uani 1 1 d .
N3 N 0.4479(4) 0.2288(4) 0.6033(4) 0.0479(11) Uani 1 1 d .
N4 N 0.5488(4) 0.2836(5) 0.5809(5) 0.0564(13) Uani 1 1 d .
N5 N 0.3483(3) 0.0216(4) 0.2714(3) 0.0382(10) Uani 1 1 d .
N6 N 0.1565(3) -0.0303(4) 0.2552(3) 0.0357(10) Uani 1 1 d .
N7 N 0.0987(4) -0.1860(4) 0.5011(4) 0.0439(11) Uani 1 1 d .
N8 N 0.0001(4) -0.2572(4) 0.4465(4) 0.0483(12) Uani 1 1 d .
N9 N 0.8567(7) 0.7380(8) 0.0700(6) 0.107(2) Uani 1 1 d .
P1 P 0.67209(16) 0.38884(18) 0.25318(16) 0.0661(5) Uani 1 1 d .

loop_
_atom_site_aniso_label
_atom_site_aniso_U_11
_atom_site_aniso_U_22
_atom_site_aniso_U_33
_atom_site_aniso_U_23
_atom_site_aniso_U_13
_atom_site_aniso_U_12
Pt1 0.02524(12) 0.04416(14) 0.03464(13) 0.01901(9) 0.00263(8) 0.00468(9)
C1 0.028(3) 0.040(3) 0.042(3) 0.017(2) 0.001(2) 0.006(2)
C2 0.037(3) 0.060(4) 0.033(3) 0.020(3) 0.009(2) 0.018(3)
C3 0.045(4) 0.102(5) 0.048(4) 0.036(4) 0.018(3) 0.028(4)
C4 0.055(4) 0.109(6) 0.045(4) 0.036(4) 0.019(3) 0.024(4)
C5 0.056(4) 0.089(5) 0.033(3) 0.021(3) 0.001(3) 0.021(4)
C6 0.041(3) 0.064(4) 0.041(3) 0.022(3) 0.001(3) 0.012(3)
C7 0.038(3) 0.049(3) 0.034(3) 0.020(2) 0.008(2) 0.015(3)
C8 0.026(3) 0.057(4) 0.041(3) 0.021(3) 0.000(2) 0.005(2)
C9 0.028(3) 0.047(3) 0.035(3) 0.014(2) 0.004(2) 0.006(2)
C10 0.039(3) 0.049(4) 0.049(3) 0.016(3) 0.003(3) -0.003(3)
C11 0.067(4) 0.043(4) 0.066(4) 0.022(3) 0.015(3) -0.006(3)
C12 0.044(3) 0.039(3) 0.059(4) 0.026(3) 0.005(3) -0.001(3)
C13 0.050(4) 0.054(4) 0.072(4) 0.031(3) 0.003(3) 0.003(3)
C14 0.059(5) 0.055(4) 0.118(7) 0.043(4) 0.028(5) 0.014(4)
C15 0.115(7) 0.057(5) 0.084(6) 0.027(4) 0.047(5) 0.020(5)
C16 0.111(7) 0.071(5) 0.051(5) 0.017(4) -0.003(4) -0.006(5)
C17 0.052(4) 0.064(4) 0.066(5) 0.018(3) -0.007(3) -0.006(3)
C18 0.019(3) 0.086(5) 0.057(4) 0.035(3) 0.003(2) 0.010(3)
C19 0.024(3) 0.063(4) 0.049(3) 0.032(3) -0.001(2) 0.004(3)
C20 0.030(3) 0.078(5) 0.066(4) 0.044(4) -0.009(3) -0.011(3)
C21 0.068(5) 0.044(4) 0.094(5) 0.025(4) -0.024(4) -0.013(3)
C22 0.054(4) 0.040(3) 0.057(4) 0.010(3) -0.004(3) 0.000(3)
C23 0.056(5) 0.068(5) 0.079(5) 0.003(4) 0.004(4) 0.002(4)
C24 0.070(6) 0.095(7) 0.116(8) -0.021(6) -0.030(6) 0.025(5)
C25 0.167(12) 0.088(8) 0.097(8) -0.021(6) -0.070(9) 0.061(8)
C26 0.187(11) 0.080(7) 0.056(5) 0.018(4) -0.011(7) 0.041(8)
C27 0.098(6) 0.069(5) 0.075(5) 0.025(4) 0.013(4) 0.017(4)
C28 0.091(8) 0.218(14) 0.201(13) 0.131(11) -0.008(8) -0.031(8)
C29 0.064(5) 0.090(6) 0.071(5) 0.025(4) -0.002(4) 0.005(5)
Cl1 0.0344(7) 0.0830(11) 0.0374(7) 0.0252(7) 0.0053(6) 0.0110(7)
F1 0.109(4) 0.246(8) 0.177(6) 0.100(6) 0.058(4) 0.089(5)
F2 0.079(3) 0.119(4) 0.107(3) 0.063(3) -0.009(2) 0.005(3)
F3 0.228(7) 0.096(4) 0.155(5) 0.074(4) -0.058(5) -0.048(4)
F4 0.189(7) 0.312(10) 0.127(5) 0.098(6) 0.099(5) 0.115(7)
F5 0.158(5) 0.181(6) 0.151(5) 0.097(5) -0.083(4) -0.040(5)
F6 0.263(8) 0.086(4) 0.117(4) 0.035(3) -0.027(5) -0.051(4)
N1 0.026(2) 0.039(3) 0.044(3) 0.022(2) 0.0056(19) 0.0029(19)
N2 0.029(2) 0.045(3) 0.042(3) 0.020(2) -0.0036(19) 0.002(2)
N3 0.039(3) 0.045(3) 0.058(3) 0.017(2) -0.008(2) 0.001(2)
N4 0.044(3) 0.051(3) 0.075(4) 0.034(3) -0.015(3) -0.009(3)
N5 0.023(2) 0.058(3) 0.039(3) 0.023(2) 0.0054(18) 0.009(2)
N6 0.027(2) 0.049(3) 0.036(2) 0.019(2) 0.0038(18) 0.007(2)
N7 0.042(3) 0.045(3) 0.051(3) 0.025(2) 0.006(2) 0.002(2)
N8 0.046(3) 0.047(3) 0.054(3) 0.021(2) 0.014(2) -0.001(2)
N9 0.078(5) 0.129(7) 0.099(6) 0.025(5) 0.001(4) -0.003(5)
P1 0.0590(11) 0.0705(13) 0.0733(12) 0.0328(10) 0.0050(9) 0.0032(10)

loop_
_atom_type_symbol
_atom_type_description
_atom_type_scat_dispersion_real
_atom_type_scat_dispersion_imag
_atom_type_scat_source
C C 0.0033 0.0016 'International Tables Vol C Tables 4.2.6.8 and 6.1.1.4'
H H 0.0000 0.0000 'International Tables Vol C Tables 4.2.6.8 and 6.1.1.4'
N N 0.0061 0.0033 'International Tables Vol C Tables 4.2.6.8 and 6.1.1.4'
F F 0.0171 0.0103 'International Tables Vol C Tables 4.2.6.8 and 6.1.1.4'
P P 0.1023 0.0942 'International Tables Vol C Tables 4.2.6.8 and 6.1.1.4'
Cl Cl 0.1484 0.1585 'International Tables Vol C Tables 4.2.6.8 and 6.1.1.4'
Pt Pt -1.7033 8.3905 'International Tables Vol C Tables 4.2.6.8 and 6.1.1.4'

loop_
_geom_angle_atom_site_label_1
_geom_angle_atom_site_label_2
_geom_angle_atom_site_label_3
_geom_angle
C1 Pt1 N1 87.25(18)
C1 Pt1 N2 88.27(18)
N1 Pt1 N2 175.09(16)
C1 Pt1 Cl1 177.12(13)
N1 Pt1 Cl1 91.72(11)
N2 Pt1 Cl1 92.85(12)
N6 C1 N5 107.1(4)
N6 C1 Pt1 126.2(3)
N5 C1 Pt1 126.6(4)
C7 C2 N5 106.7(4)
C7 C2 C3 122.6(5)
N5 C2 C3 130.7(5)
C4 C3 C2 115.5(5)
C5 C4 C3 122.0(5)
C6 C5 C4 122.1(5)
C5 C6 C7 116.6(5)
C2 C7 C6 121.2(4)
C2 C7 N6 106.4(4)
C6 C7 N6 132.3(5)
N6 C8 C9 110.4(4)
C10 C9 N1 106.5(4)
C10 C9 C8 131.7(5)
N1 C9 C8 121.7(5)
N8 C10 C9 105.3(5)
N8 C11 C12 112.0(5)
C13 C12 C17 119.9(6)
C13 C12 C11 120.5(5)
C17 C12 C11 119.6(6)
C12 C13 C14 120.4(6)
C15 C14 C13 119.5(7)
C16 C15 C14 119.7(7)
C17 C16 C15 120.8(7)
C16 C17 C12 119.7(6)
N5 C18 C19 111.9(4)
C20 C19 N2 106.5(5)
C20 C19 C18 130.8(5)
N2 C19 C18 122.7(5)
C19 C20 N4 105.6(5)
N4 C21 C22 113.7(5)
C23 C22 C27 118.4(6)
C23 C22 C21 120.3(6)
C27 C22 C21 121.3(6)
C22 C23 C24 120.9(8)
C25 C24 C23 119.2(10)
C26 C25 C24 121.1(9)
C25 C26 C27 120.4(10)
C26 C27 C22 119.9(8)
N9 C29 C28 178.6(10)
N7 N1 C9 110.5(4)
N7 N1 Pt1 123.0(3)
C9 N1 Pt1 125.9(3)
N3 N2 C19 110.9(4)
N3 N2 Pt1 124.9(3)
C19 N2 Pt1 124.2(4)
N2 N3 N4 104.3(5)
N3 N4 C20 112.7(5)
N3 N4 C21 119.1(6)
C20 N4 C21 128.2(5)
C1 N5 C2 109.8(4)
C1 N5 C18 122.7(4)
C2 N5 C18 127.2(4)
C1 N6 C7 109.9(4)
C1 N6 C8 123.7(4)
C7 N6 C8 126.1(4)
N1 N7 N8 105.2(4)
N7 N8 C10 112.4(4)
N7 N8 C11 118.4(4)
C10 N8 C11 129.1(5)
F4 P1 F5 91.8(4)
F4 P1 F6 92.9(5)
F5 P1 F6 92.4(3)
F4 P1 F3 90.4(4)
F5 P1 F3 88.8(3)
F6 P1 F3 176.4(4)
F4 P1 F1 175.2(4)
F5 P1 F1 92.9(4)
F6 P1 F1 87.3(4)
F3 P1 F1 89.2(4)
F4 P1 F2 90.4(3)
F5 P1 F2 177.2(4)
F6 P1 F2 89.2(3)
F3 P1 F2 89.5(3)
F1 P1 F2 84.8(3)

loop_
_geom_bond_atom_site_label_1
_geom_bond_atom_site_label_2
_geom_bond_distance
Pt1 C1 1.949(5)
Pt1 N1 1.988(4)
Pt1 N2 2.008(4)
Pt1 Cl1 2.3367(12)
C1 N6 1.350(6)
C1 N5 1.350(6)
C2 C7 1.378(7)
C2 N5 1.391(6)
C2 C3 1.392(7)
C3 C4 1.381(8)
C4 C5 1.381(8)
C5 C6 1.376(7)
C6 C7 1.382(7)
C7 N6 1.392(6)
C8 N6 1.464(6)
C8 C9 1.491(6)
C9 C10 1.358(7)
C9 N1 1.367(6)
C10 N8 1.346(6)
C11 N8 1.473(7)
C11 C12 1.505(8)
C12 C13 1.368(8)
C12 C17 1.381(8)
C13 C14 1.382(9)
C14 C15 1.378(10)
C15 C16 1.373(10)
C16 C17 1.366(9)
C18 N5 1.464(6)
C18 C19 1.480(8)
C19 C20 1.340(8)
C19 N2 1.375(6)
C20 N4 1.341(8)
C21 N4 1.467(8)
C21 C22 1.504(8)
C22 C23 1.363(9)
C22 C27 1.384(9)
C23 C24 1.372(11)
C24 C25 1.353(15)
C25 C26 1.335(14)
C26 C27 1.367(11)
C28 C29 1.416(11)
C29 N9 1.096(9)
F1 P1 1.563(6)
F2 P1 1.596(4)
F3 P1 1.556(5)
F4 P1 1.505(5)
F5 P1 1.530(5)
F6 P1 1.546(5)
N1 N7 1.322(5)
N2 N3 1.316(6)
N3 N4 1.334(6)
N7 N8 1.323(6)

loop_
_geom_torsion_atom_site_label_1
_geom_torsion_atom_site_label_2
_geom_torsion_atom_site_label_3
_geom_torsion_atom_site_label_4
_geom_torsion
N1 Pt1 C1 N6 29.0(4)
N2 Pt1 C1 N6 -153.0(4)
Cl1 Pt1 C1 N6 -40(3)
N1 Pt1 C1 N5 -152.8(5)
N2 Pt1 C1 N5 25.2(4)
Cl1 Pt1 C1 N5 138(3)
C7 C2 C3 C4 -1.7(9)
N5 C2 C3 C4 -179.7(5)
C2 C3 C4 C5 -0.7(10)
C3 C4 C5 C6 2.1(10)
C4 C5 C6 C7 -1.0(9)
N5 C2 C7 C6 -178.8(5)
C3 C2 C7 C6 2.8(8)
N5 C2 C7 N6 1.1(5)
C3 C2 C7 N6 -177.4(5)
C5 C6 C7 C2 -1.3(8)
C5 C6 C7 N6 178.9(5)
N6 C8 C9 C10 -131.3(6)
N6 C8 C9 N1 45.0(7)
N1 C9 C10 N8 -0.9(6)
C8 C9 C10 N8 175.8(5)
N8 C11 C12 C13 91.9(6)
N8 C11 C12 C17 -89.5(7)
C17 C12 C13 C14 0.1(8)
C11 C12 C13 C14 178.7(5)
C12 C13 C14 C15 -0.9(9)
C13 C14 C15 C16 1.1(10)
C14 C15 C16 C17 -0.5(11)
C15 C16 C17 C12 -0.3(10)
C13 C12 C17 C16 0.5(9)
C11 C12 C17 C16 -178.1(5)
N5 C18 C19 C20 -135.3(5)
N5 C18 C19 N2 42.3(6)
N2 C19 C20 N4 -0.7(6)
C18 C19 C20 N4 177.2(5)
N4 C21 C22 C23 118.0(7)
N4 C21 C22 C27 -64.8(9)
C27 C22 C23 C24 -2.7(10)
C21 C22 C23 C24 174.6(7)
C22 C23 C24 C25 1.2(13)
C23 C24 C25 C26 0.8(15)
C24 C25 C26 C27 -1.2(16)
C25 C26 C27 C22 -0.4(13)
C23 C22 C27 C26 2.3(11)
C21 C22 C27 C26 -175.0(7)
C10 C9 N1 N7 1.6(5)
C8 C9 N1 N7 -175.6(4)
C10 C9 N1 Pt1 173.4(3)
C8 C9 N1 Pt1 -3.7(7)
C1 Pt1 N1 N7 142.3(4)
N2 Pt1 N1 N7 118.1(16)
Cl1 Pt1 N1 N7 -40.3(4)
C1 Pt1 N1 C9 -28.5(4)
N2 Pt1 N1 C9 -52.8(18)
Cl1 Pt1 N1 C9 148.8(4)
C20 C19 N2 N3 0.6(5)
C18 C19 N2 N3 -177.5(4)
C20 C19 N2 Pt1 178.4(3)
C18 C19 N2 Pt1 0.3(6)
C1 Pt1 N2 N3 148.3(4)
N1 Pt1 N2 N3 172.6(15)
Cl1 Pt1 N2 N3 -29.0(4)
C1 Pt1 N2 C19 -29.2(4)
N1 Pt1 N2 C19 -5.0(18)
Cl1 Pt1 N2 C19 153.4(3)
C19 N2 N3 N4 -0.3(5)
Pt1 N2 N3 N4 -178.1(3)
N2 N3 N4 C20 -0.1(6)
N2 N3 N4 C21 177.7(4)
C19 C20 N4 N3 0.5(6)
C19 C20 N4 C21 -177.1(5)
C22 C21 N4 N3 90.8(7)
C22 C21 N4 C20 -91.7(7)
N6 C1 N5 C2 1.1(6)
Pt1 C1 N5 C2 -177.3(4)
N6 C1 N5 C18 -172.6(5)
Pt1 C1 N5 C18 8.9(7)
C7 C2 N5 C1 -1.4(6)
C3 C2 N5 C1 176.9(6)
C7 C2 N5 C18 172.0(5)
C3 C2 N5 C18 -9.7(9)
C19 C18 N5 C1 -48.0(7)
C19 C18 N5 C2 139.4(5)
N5 C1 N6 C7 -0.4(5)
Pt1 C1 N6 C7 178.0(3)
N5 C1 N6 C8 -175.0(4)
Pt1 C1 N6 C8 3.5(7)
C2 C7 N6 C1 -0.4(5)
C6 C7 N6 C1 179.4(5)
C2 C7 N6 C8 174.0(5)
C6 C7 N6 C8 -6.2(9)
C9 C8 N6 C1 -45.8(7)
C9 C8 N6 C7 140.6(5)
C9 N1 N7 N8 -1.5(5)
Pt1 N1 N7 N8 -173.6(3)
N1 N7 N8 C10 0.9(6)
N1 N7 N8 C11 178.4(4)
C9 C10 N8 N7 0.0(6)
C9 C10 N8 C11 -177.2(5)
C12 C11 N8 N7 78.3(6)
C12 C11 N8 C10 -104.7(7)
